data_4118142
loop_
_publ_author_name
'Jianfeng Li'
'Bruce C. Noll'
'Allen G. Oliver'
'W. Robert Scheidt'

_publ_section_title
;
 Structural Insights into Ligand Dynamics: Correlated Oxygen and Picket
 Motion in Oxycobalt Picket Fence Porphyrins
;
_journal_name_full 'Journal of the American Chemical Society'
_journal_page_first 10595
_journal_page_last 10606
_journal_paper_doi 10.1021/ja303475a
_journal_volume 134
_journal_year 2012
_chemical_formula_moiety 'C68 H70 Co N10 O6, 1.8(C2 H6 O)'
_chemical_formula_sum 'C71.6 H80.8 Co N10 O7.8'
_chemical_formula_weight 1265.19
_chemical_name_common '[Co(TpivPP)(2-MeIm)(O2)]1.8EtOH'
_chemical_name_systematic
;
 ?
;
_space_group_IT_number 15
_space_group_name_Hall '-C 2yc'
_symmetry_cell_setting monoclinic
_symmetry_space_group_name_Hall '-C 2yc'
_symmetry_space_group_name_H-M 'C 1 2/c 1'
_atom_sites_solution_hydrogens geom
_atom_sites_solution_primary direct
_atom_sites_solution_secondary difmap
_audit_creation_method SHELXL-97
_cell_angle_alpha 90.00
_cell_angle_beta 91.0650(10)
_cell_angle_gamma 90.00
_cell_formula_units_Z 4
_cell_length_a 18.7514(3)
_cell_length_b 19.5309(3)
_cell_length_c 17.8719(3)
_cell_measurement_reflns_used 9803
_cell_measurement_temperature 100(2)
_cell_measurement_theta_max 30.7457
_cell_measurement_theta_min 2.7491
_cell_volume 6544.13(18)
_computing_cell_refinement 'APEX2/SAINT (Bruker, 2007)'
_computing_data_collection 'APEX2 (Bruker, 2008)'
_computing_data_reduction 'SAINT/XPREP (Bruker, 2007; Sheldrick, 2008)'
_computing_molecular_graphics 'XP (Sheldrick, 2008)'
_computing_publication_material 'XCIF (Sheldrick, 2008)/enCIFer (CCDC, 2005)'
_computing_structure_refinement 'XL (Sheldrick, 2008)'
_computing_structure_solution 'XS (Sheldrick, 2008)'
_diffrn_ambient_temperature 100(2)
_diffrn_measured_fraction_theta_full 0.998
_diffrn_measured_fraction_theta_max 0.998
_diffrn_measurement_device_type 'Brucker d8 ApexII CCD diffractometer'
_diffrn_measurement_method '\f and \w scans'
_diffrn_radiation_monochromator graphite
_diffrn_radiation_source 'fine-focus sealed tube'
_diffrn_radiation_type MoK\a
_diffrn_radiation_wavelength 0.71073
_diffrn_reflns_av_R_equivalents 0.0282
_diffrn_reflns_av_sigmaI/netI 0.0188
_diffrn_reflns_limit_h_max 27
_diffrn_reflns_limit_h_min -27
_diffrn_reflns_limit_k_max 28
_diffrn_reflns_limit_k_min -28
_diffrn_reflns_limit_l_max 25
_diffrn_reflns_limit_l_min -25
_diffrn_reflns_number 68291
_diffrn_reflns_theta_full 31.00
_diffrn_reflns_theta_max 31.00
_diffrn_reflns_theta_min 1.51
_exptl_absorpt_coefficient_mu 0.326
_exptl_absorpt_correction_T_max 0.9497
_exptl_absorpt_correction_T_min 0.8889
_exptl_absorpt_correction_type multi-scan
_exptl_absorpt_process_details 'Sheldrick, G. M. (2008) SADABS. University of G\"ottingen, Germany.'
_exptl_crystal_colour black
_exptl_crystal_density_diffrn 1.284
_exptl_crystal_description block
_exptl_crystal_F_000 2679
_exptl_crystal_size_max 0.37
_exptl_crystal_size_mid 0.21
_exptl_crystal_size_min 0.16
_refine_diff_density_max 1.038
_refine_diff_density_min -0.566
_refine_diff_density_rms 0.076
_refine_ls_extinction_method none
_refine_ls_goodness_of_fit_ref 1.057
_refine_ls_hydrogen_treatment constr
_refine_ls_matrix_type full
_refine_ls_number_parameters 521
_refine_ls_number_reflns 10425
_refine_ls_number_restraints 1
_refine_ls_restrained_S_all 1.062
_refine_ls_R_factor_all 0.0676
_refine_ls_R_factor_gt 0.0559
_refine_ls_shift/su_max 0.004
_refine_ls_shift/su_mean 0.000
_refine_ls_structure_factor_coef Fsqd
_refine_ls_weighting_details 'calc w=1/[\s^2^(Fo^2^)+(0.0906P)^2^+9.1218P] where P=(Fo^2^+2Fc^2^)/3'
_refine_ls_weighting_scheme calc
_refine_ls_wR_factor_gt 0.1591
_refine_ls_wR_factor_ref 0.1703
_reflns_number_gt 8732
_reflns_number_total 10425
_reflns_threshold_expression >2sigma(I)
_cod_data_source_file ja303475a_si_008.cif
_cod_data_source_block jfli-d8-002-0m
_cod_original_formula_sum 'C71.60 H80.80 Co N10 O7.80'
_cod_database_code 4118142

loop_
_symmetry_equiv_pos_as_xyz
'x, y, z'
'-x, y, -z+1/2'
'x+1/2, y+1/2, z'
'-x+1/2, y+1/2, -z+1/2'
'-x, -y, -z'
'x, -y, z-1/2'
'-x+1/2, -y+1/2, -z'
'x+1/2, -y+1/2, z-1/2'

loop_
_atom_site_label
_atom_site_type_symbol
_atom_site_fract_x
_atom_site_fract_y
_atom_site_fract_z
_atom_site_U_iso_or_equiv
_atom_site_adp_type
_atom_site_occupancy
_atom_site_symmetry_multiplicity
_atom_site_calc_flag
_atom_site_refinement_flags
_atom_site_disorder_assembly
_atom_site_disorder_group
Co1 Co 0.5000 0.863626(14) 0.7500 0.01872(9) Uani 1 2 d S . .
O1 O 0.5000 0.76626(11) 0.7500 0.0463(5) Uani 1 2 d S . .
O2 O 0.5411(2) 0.73064(18) 0.7729(2) 0.0537(9) Uani 0.50 1 d P . .
N3 N 0.40332(7) 0.85847(7) 0.79322(7) 0.0222(2) Uani 1 1 d . C .
N4 N 0.54217(7) 0.86318(7) 0.85261(7) 0.0209(2) Uani 1 1 d . C .
N5 N 0.39145(10) 0.74530(9) 1.00339(10) 0.0379(4) Uani 1 1 d . A .
H5A H 0.4021 0.7503 0.9559 0.045 Uiso 1 1 calc R . .
N6 N 0.72976(9) 0.73159(10) 0.87680(12) 0.0442(5) Uani 1 1 d . B .
H6A H 0.6836 0.7370 0.8829 0.053 Uiso 1 1 calc R . .
C(A1 C 0.33927(9) 0.85376(9) 0.75470(9) 0.0251(3) Uani 1 1 d . . .
C(A2 C 0.38569(9) 0.85713(8) 0.86773(9) 0.0240(3) Uani 1 1 d . . .
C(A3 C 0.50677(9) 0.86631(8) 0.91938(8) 0.0224(3) Uani 1 1 d . . .
C(A4 C 0.61342(9) 0.86174(8) 0.87187(9) 0.0232(3) Uani 1 1 d . . .
C(B1 C 0.28072(9) 0.84808(10) 0.80586(10) 0.0307(3) Uani 1 1 d . C .
H(BA H 0.2316 0.8434 0.7930 0.037 Uiso 1 1 calc R . .
C(B2 C 0.30967(10) 0.85076(10) 0.87573(10) 0.0301(3) Uani 1 1 d . C .
H(BB H 0.2846 0.8488 0.9214 0.036 Uiso 1 1 calc R . .
C(B3 C 0.55697(10) 0.86808(9) 0.98167(9) 0.0281(3) Uani 1 1 d . C .
H(BC H 0.5459 0.8707 1.0332 0.034 Uiso 1 1 calc R . .
C(B4 C 0.62289(10) 0.86533(9) 0.95221(9) 0.0284(3) Uani 1 1 d . C .
H(BD H 0.6670 0.8657 0.9792 0.034 Uiso 1 1 calc R . .
C(M1 C 0.43331(9) 0.86376(8) 0.92801(9) 0.0229(3) Uani 1 1 d . C .
C(M2 C 0.66980(9) 0.85617(8) 0.82271(9) 0.0247(3) Uani 1 1 d . . .
C5 C 0.40459(9) 0.86729(9) 1.00560(9) 0.0254(3) Uani 1 1 d . . .
C6 C 0.38491(10) 0.80743(10) 1.04329(9) 0.0302(3) Uani 1 1 d . A .
C7 C 0.36010(11) 0.81110(14) 1.11670(10) 0.0424(5) Uani 1 1 d . . .
H7A H 0.3467 0.7707 1.1424 0.051 Uiso 1 1 calc R C .
C8 C 0.35529(11) 0.87460(15) 1.15146(11) 0.0481(6) Uani 1 1 d . C .
H8A H 0.3386 0.8772 1.2012 0.058 Uiso 1 1 calc R . .
C9 C 0.37426(11) 0.93364(14) 1.11522(12) 0.0439(5) Uani 1 1 d . . .
H9A H 0.3707 0.9766 1.1398 0.053 Uiso 1 1 calc R C .
C10 C 0.39878(10) 0.93010(11) 1.04197(11) 0.0342(4) Uani 1 1 d . C .
H10A H 0.4116 0.9710 1.0167 0.041 Uiso 1 1 calc R . .
C11 C 0.74394(9) 0.85264(10) 0.85481(10) 0.0287(3) Uani 1 1 d . . .
C12 C 0.77236(9) 0.79116(11) 0.88152(11) 0.0343(4) Uani 1 1 d . B .
C13 C 0.84146(11) 0.78952(14) 0.91287(13) 0.0455(5) Uani 1 1 d . . .
H13A H 0.8599 0.7482 0.9334 0.055 Uiso 1 1 calc R C .
C14 C 0.88259(12) 0.84812(15) 0.91381(15) 0.0497(6) Uani 1 1 d . C .
H14A H 0.9298 0.8466 0.9340 0.060 Uiso 1 1 calc R . .
C15 C 0.85590(12) 0.90859(14) 0.88579(16) 0.0515(6) Uani 1 1 d . . .
H15A H 0.8848 0.9485 0.8857 0.062 Uiso 1 1 calc R C .
C16 C 0.78640(11) 0.91114(11) 0.85758(13) 0.0400(4) Uani 1 1 d . C .
H16A H 0.7676 0.9534 0.8399 0.048 Uiso 1 1 calc R . .
C17 C 0.38421(12) 0.67976(12) 1.02561(15) 0.0468(5) Uani 1 1 d . . .
C18 C 0.39158(8) 0.62678(8) 0.9533(2) 0.0311(9) Uani 0.597(10) 1 d PG A 1
C19 C 0.31901(9) 0.59453(14) 0.9434(3) 0.0367(10) Uani 0.597(10) 1 d PG A 1
H19A H 0.3196 0.5625 0.9012 0.055 Uiso 0.597(10) 1 calc PR A 1
H19B H 0.2834 0.6303 0.9335 0.055 Uiso 0.597(10) 1 calc PR A 1
H19C H 0.3068 0.5698 0.9891 0.055 Uiso 0.597(10) 1 calc PR A 1
C20 C 0.44483(12) 0.57288(13) 0.9771(3) 0.0554(15) Uani 0.597(10) 1 d PG A 1
H20A H 0.4504 0.5396 0.9366 0.083 Uiso 0.597(10) 1 calc PR A 1
H20B H 0.4278 0.5494 1.0219 0.083 Uiso 0.597(10) 1 calc PR A 1
H20C H 0.4909 0.5946 0.9884 0.083 Uiso 0.597(10) 1 calc PR A 1
C21 C 0.41401(19) 0.65798(17) 0.8803(2) 0.0449(12) Uani 0.597(10) 1 d PG A 1
H21A H 0.4154 0.6224 0.8417 0.067 Uiso 0.597(10) 1 calc PR A 1
H21B H 0.4615 0.6784 0.8865 0.067 Uiso 0.597(10) 1 calc PR A 1
H21C H 0.3797 0.6935 0.8651 0.067 Uiso 0.597(10) 1 calc PR A 1
C18B C 0.39085(10) 0.62423(9) 0.9800(2) 0.0316(13) Uani 0.403(10) 1 d PG A 2
C19B C 0.31610(8) 0.60046(15) 0.9616(3) 0.042(2) Uani 0.403(10) 1 d PG A 2
H19D H 0.2926 0.5866 1.0077 0.062 Uiso 0.403(10) 1 calc PR A 2
H19E H 0.3179 0.5615 0.9272 0.062 Uiso 0.403(10) 1 calc PR A 2
H19F H 0.2892 0.6379 0.9379 0.062 Uiso 0.403(10) 1 calc PR A 2
C20B C 0.43223(17) 0.56664(15) 1.0163(3) 0.070(3) Uani 0.403(10) 1 d PG A 2
H20D H 0.4808 0.5821 1.0283 0.105 Uiso 0.403(10) 1 calc PR A 2
H20E H 0.4340 0.5276 0.9819 0.105 Uiso 0.403(10) 1 calc PR A 2
H20F H 0.4087 0.5527 1.0624 0.105 Uiso 0.403(10) 1 calc PR A 2
C21B C 0.42699(14) 0.64562(14) 0.9091(2) 0.070(3) Uani 0.403(10) 1 d PG A 2
H21D H 0.4756 0.6611 0.9210 0.104 Uiso 0.403(10) 1 calc PR A 2
H21E H 0.4001 0.6831 0.8854 0.104 Uiso 0.403(10) 1 calc PR A 2
H21F H 0.4288 0.6066 0.8747 0.104 Uiso 0.403(10) 1 calc PR A 2
C22 C 0.75276(11) 0.66667(12) 0.86379(11) 0.0380(4) Uani 1 1 d D . .
C23 C 0.69704(11) 0.61127(10) 0.85777(13) 0.0401(8) Uani 0.814(6) 1 d PG B 1
C25 C 0.62095(14) 0.63477(18) 0.8653(2) 0.0634(12) Uani 0.814(6) 1 d PG B 1
H25A H 0.6094 0.6680 0.8258 0.095 Uiso 0.814(6) 1 calc PR B 1
H25B H 0.6151 0.6563 0.9144 0.095 Uiso 0.814(6) 1 calc PR B 1
H25C H 0.5889 0.5953 0.8607 0.095 Uiso 0.814(6) 1 calc PR B 1
C24 C 0.71474(19) 0.56016(18) 0.91848(16) 0.0684(11) Uani 0.814(6) 1 d PG B 1
H24A H 0.7642 0.5449 0.9136 0.103 Uiso 0.814(6) 1 calc PR B 1
H24B H 0.6827 0.5207 0.9138 0.103 Uiso 0.814(6) 1 calc PR B 1
H24C H 0.7088 0.5817 0.9675 0.103 Uiso 0.814(6) 1 calc PR B 1
C26 C 0.70609(17) 0.57822(17) 0.78235(14) 0.0585(10) Uani 0.814(6) 1 d PG B 1
H26A H 0.6946 0.6115 0.7429 0.088 Uiso 0.814(6) 1 calc PR B 1
H26B H 0.6740 0.5388 0.7777 0.088 Uiso 0.814(6) 1 calc PR B 1
H26C H 0.7556 0.5629 0.7774 0.088 Uiso 0.814(6) 1 calc PR B 1
C23B C 0.6986(5) 0.6052(4) 0.8378(6) 0.048(5) Uani 0.186(6) 1 d PGD B 2
C25B C 0.6359(9) 0.6148(10) 0.8884(5) 0.071(6) Uani 0.186(6) 1 d PG B 2
H25D H 0.6014 0.5779 0.8795 0.107 Uiso 0.186(6) 1 calc PR B 2
H25E H 0.6132 0.6590 0.8777 0.107 Uiso 0.186(6) 1 calc PR B 2
H25F H 0.6524 0.6136 0.9407 0.107 Uiso 0.186(6) 1 calc PR B 2
C24B C 0.7297(8) 0.5349(6) 0.8496(10) 0.076(6) Uani 0.186(6) 1 d PG B 2
H24D H 0.6933 0.5002 0.8383 0.115 Uiso 0.186(6) 1 calc PR B 2
H24E H 0.7460 0.5301 0.9018 0.115 Uiso 0.186(6) 1 calc PR B 2
H24F H 0.7702 0.5285 0.8164 0.115 Uiso 0.186(6) 1 calc PR B 2
C26B C 0.6742(6) 0.6128(6) 0.7574(5) 0.041(3) Uani 0.186(6) 1 d PG B 2
H26D H 0.6405 0.5761 0.7446 0.062 Uiso 0.186(6) 1 calc PR B 2
H26E H 0.7155 0.6100 0.7247 0.062 Uiso 0.186(6) 1 calc PR B 2
H26F H 0.6507 0.6572 0.7506 0.062 Uiso 0.186(6) 1 calc PR B 2
O4A O 0.8149(6) 0.6602(5) 0.8511(12) 0.047(3) Uani 0.61(5) 1 d P B 1
O3A O 0.3639(8) 0.6683(8) 1.0939(6) 0.0634(18) Uani 0.64(6) 1 d P A 1
O4B O 0.8156(9) 0.6409(16) 0.8764(10) 0.048(4) Uani 0.39(5) 1 d P B 2
O3B O 0.387(2) 0.6567(8) 1.0831(10) 0.058(5) Uani 0.36(6) 1 d P A 2
N1 N 0.4914(3) 0.96944(13) 0.7582(3) 0.0194(8) Uani 0.50 1 d P C -1
C1 C 0.52580(17) 1.02084(16) 0.72458(18) 0.0228(6) Uani 0.50 1 d P C -1
N2 N 0.4993(8) 1.08137(13) 0.7496(9) 0.0261(6) Uani 0.50 1 d P C -1
H2A H 0.5126 1.1221 0.7340 0.031 Uiso 0.50 1 calc PR C -1
C2 C 0.45019(17) 1.06984(18) 0.80131(18) 0.0256(6) Uani 0.50 1 d P C -1
H2B H 0.4249 1.1032 0.8289 0.031 Uiso 0.50 1 calc PR C -1
C3 C 0.44385(19) 1.00129(18) 0.80628(19) 0.0235(6) Uani 0.50 1 d P C -1
H3A H 0.4117 0.9780 0.8379 0.028 Uiso 0.50 1 calc PR C -1
C4 C 0.5824(2) 1.01717(18) 0.6676(2) 0.0319(7) Uani 0.50 1 d P C -1
H4A H 0.5930 0.9691 0.6567 0.048 Uiso 0.50 1 calc PR C -1
H4B H 0.6256 1.0398 0.6870 0.048 Uiso 0.50 1 calc PR C -1
H4C H 0.5659 1.0402 0.6217 0.048 Uiso 0.50 1 calc PR C -1
O1S O 0.44760(18) 0.20174(16) 0.8100(2) 0.0504(9) Uani 0.50 1 d P . .
C1S C 0.4728(3) 0.2604(2) 0.7812(3) 0.1109(18) Uani 1 1 d . . .
C2S C 0.4639(7) 0.5566(5) 0.2252(5) 0.089(3) Uani 0.40 1 d P . .
C3S C 0.5000 0.5094(7) 0.2500 0.137(4) Uani 0.80 2 d SP . .
O2S O 0.4494(7) 0.5446(4) 0.1601(6) 0.151(4) Uani 0.40 1 d P . .

loop_
_atom_site_aniso_label
_atom_site_aniso_U_11
_atom_site_aniso_U_22
_atom_site_aniso_U_33
_atom_site_aniso_U_23
_atom_site_aniso_U_13
_atom_site_aniso_U_12
Co1 0.02199(14) 0.01988(14) 0.01428(13) 0.000 -0.00016(9) 0.000
O1 0.0656(15) 0.0234(9) 0.0504(13) 0.000 0.0112(11) 0.000
O2 0.060(2) 0.0375(16) 0.064(2) 0.0044(15) -0.0085(17) 0.0081(15)
N3 0.0244(6) 0.0260(6) 0.0161(5) -0.0003(4) 0.0002(4) -0.0006(5)
N4 0.0241(6) 0.0227(6) 0.0160(5) 0.0010(4) -0.0003(4) 0.0014(4)
N5 0.0528(10) 0.0316(8) 0.0295(8) 0.0056(6) 0.0079(7) -0.0022(7)
N6 0.0238(7) 0.0433(9) 0.0650(12) 0.0242(9) -0.0066(7) 0.0007(6)
C(A1 0.0248(7) 0.0296(8) 0.0209(7) -0.0006(6) 0.0011(5) -0.0018(6)
C(A2 0.0262(7) 0.0271(7) 0.0187(7) 0.0002(5) 0.0027(5) -0.0007(6)
C(A3 0.0283(7) 0.0228(7) 0.0160(6) 0.0007(5) -0.0001(5) 0.0010(5)
C(A4 0.0265(7) 0.0255(7) 0.0175(6) 0.0026(5) -0.0022(5) 0.0017(5)
C(B1 0.0253(7) 0.0431(9) 0.0238(8) 0.0001(7) 0.0023(6) -0.0036(7)
C(B2 0.0275(8) 0.0405(9) 0.0224(7) 0.0012(6) 0.0041(6) -0.0029(7)
C(B3 0.0318(8) 0.0362(9) 0.0162(6) 0.0004(6) -0.0019(6) 0.0012(6)
C(B4 0.0295(8) 0.0375(9) 0.0180(7) 0.0017(6) -0.0037(6) 0.0015(6)
C(M1 0.0283(7) 0.0241(7) 0.0163(6) 0.0003(5) 0.0018(5) 0.0003(5)
C(M2 0.0242(7) 0.0281(7) 0.0217(7) 0.0022(5) -0.0021(5) 0.0018(6)
C5 0.0264(7) 0.0331(8) 0.0166(6) -0.0027(6) 0.0015(5) 0.0006(6)
C6 0.0331(8) 0.0395(9) 0.0182(7) 0.0017(6) 0.0020(6) -0.0031(7)
C7 0.0374(10) 0.0715(15) 0.0184(7) 0.0041(8) 0.0042(7) -0.0117(10)
C8 0.0298(9) 0.0936(19) 0.0210(8) -0.0173(10) 0.0055(7) -0.0097(10)
C9 0.0315(9) 0.0662(14) 0.0341(10) -0.0267(10) 0.0008(7) 0.0020(9)
C10 0.0342(9) 0.0377(9) 0.0309(9) -0.0110(7) 0.0006(7) 0.0009(7)
C11 0.0244(7) 0.0399(9) 0.0219(7) -0.0003(6) -0.0016(6) 0.0008(6)
C12 0.0244(7) 0.0451(10) 0.0331(9) 0.0101(8) -0.0043(6) 0.0012(7)
C13 0.0288(9) 0.0624(14) 0.0448(11) 0.0058(10) -0.0112(8) 0.0054(9)
C14 0.0286(9) 0.0690(15) 0.0511(13) -0.0176(12) -0.0125(9) 0.0014(9)
C15 0.0342(10) 0.0517(13) 0.0683(16) -0.0236(12) -0.0064(10) -0.0068(9)
C16 0.0343(9) 0.0384(10) 0.0470(11) -0.0120(8) -0.0042(8) -0.0008(8)
C17 0.0389(10) 0.0380(10) 0.0630(15) 0.0155(10) -0.0093(10) -0.0091(8)
C18 0.0332(17) 0.0316(16) 0.028(2) 0.0046(12) -0.0079(12) -0.0003(12)
C19 0.032(2) 0.034(2) 0.044(2) 0.0011(14) -0.0084(14) -0.0029(15)
C20 0.039(2) 0.051(2) 0.075(4) 0.009(2) -0.018(2) -0.0004(18)
C21 0.065(3) 0.0354(19) 0.034(2) -0.0065(15) 0.0096(17) -0.0043(18)
C18B 0.026(2) 0.032(2) 0.037(3) -0.0021(19) -0.0036(18) -0.0032(17)
C19B 0.027(3) 0.053(4) 0.045(3) -0.019(3) 0.004(2) 0.009(3)
C20B 0.052(4) 0.029(3) 0.128(9) -0.008(4) -0.056(5) 0.007(3)
C21B 0.070(5) 0.050(4) 0.089(7) -0.034(4) 0.036(5) -0.009(4)
C22 0.0315(9) 0.0535(12) 0.0289(9) 0.0036(8) 0.0035(7) 0.0001(8)
C23 0.0374(16) 0.0433(16) 0.0401(17) 0.0055(12) 0.0120(11) -0.0079(12)
C25 0.0320(15) 0.079(3) 0.079(3) -0.021(2) 0.0071(17) -0.0165(16)
C24 0.084(3) 0.058(2) 0.063(2) 0.0232(18) 0.0159(19) -0.0090(19)
C26 0.062(2) 0.066(2) 0.0483(18) -0.0126(16) 0.0058(15) -0.0223(17)
C23B 0.040(7) 0.064(10) 0.040(8) 0.030(7) 0.019(5) 0.024(7)
C25B 0.075(13) 0.104(16) 0.034(7) 0.021(8) -0.005(7) 0.011(11)
C24B 0.062(10) 0.047(8) 0.121(18) 0.015(9) -0.015(10) 0.011(7)
C26B 0.037(6) 0.054(7) 0.033(5) 0.001(5) 0.003(4) -0.006(5)
O4A 0.032(2) 0.032(2) 0.077(7) -0.010(3) 0.018(3) 0.0005(14)
O3A 0.069(4) 0.049(4) 0.073(3) 0.024(2) 0.020(3) -0.010(3)
O4B 0.037(3) 0.059(8) 0.048(5) -0.011(5) -0.012(3) 0.022(4)
O3B 0.088(11) 0.050(4) 0.036(5) 0.017(3) -0.005(4) 0.004(5)
N1 0.020(3) 0.0244(10) 0.014(3) 0.0012(10) 0.0008(15) -0.0017(10)
C1 0.0229(14) 0.0239(14) 0.0218(14) -0.0016(11) 0.0004(13) -0.0044(11)
N2 0.0280(12) 0.0237(11) 0.0265(11) -0.007(5) 0.0005(9) 0.011(4)
C2 0.0256(14) 0.0287(15) 0.0226(14) -0.0013(11) 0.0009(11) 0.0014(12)
C3 0.0224(14) 0.0293(16) 0.0189(14) 0.0006(13) 0.0037(12) 0.0025(13)
C4 0.0363(18) 0.0231(15) 0.0370(19) -0.0008(14) 0.0155(17) -0.0074(13)
O1S 0.0472(17) 0.0320(14) 0.073(2) -0.0060(14) 0.0304(16) -0.0009(13)
C1S 0.144(4) 0.065(2) 0.127(4) -0.020(2) 0.083(3) -0.031(2)
C2S 0.140(10) 0.071(6) 0.056(5) -0.004(4) -0.023(5) -0.023(6)
C3S 0.089(6) 0.159(11) 0.165(11) 0.000 0.036(7) 0.000
O2S 0.261(13) 0.064(4) 0.125(7) 0.028(5) -0.077(8) -0.010(6)

loop_
_atom_type_symbol
_atom_type_description
_atom_type_scat_dispersion_real
_atom_type_scat_dispersion_imag
_atom_type_scat_source
C C 0.0033 0.0016 'International Tables Vol C Tables 4.2.6.8 and 6.1.1.4'
H H 0.0000 0.0000 'International Tables Vol C Tables 4.2.6.8 and 6.1.1.4'
N N 0.0061 0.0033 'International Tables Vol C Tables 4.2.6.8 and 6.1.1.4'
O O 0.0106 0.0060 'International Tables Vol C Tables 4.2.6.8 and 6.1.1.4'
Co Co 0.3494 0.9721 'International Tables Vol C Tables 4.2.6.8 and 6.1.1.4'

loop_
_geom_angle_atom_site_label_1
_geom_angle_atom_site_label_2
_geom_angle_atom_site_label_3
_geom_angle
_geom_angle_site_symmetry_1
_geom_angle_site_symmetry_3
O1 Co1 N4 89.75(4) . .
O1 Co1 N4 89.75(4) . 2_656
N4 Co1 N4 179.50(8) . 2_656
O1 Co1 N3 87.09(4) . .
N4 Co1 N3 89.50(6) . .
N4 Co1 N3 90.47(6) 2_656 .
O1 Co1 N3 87.10(4) . 2_656
N4 Co1 N3 90.48(6) . 2_656
N4 Co1 N3 89.50(6) 2_656 2_656
N3 Co1 N3 174.19(8) . 2_656
O1 Co1 N1 173.93(8) . .
N4 Co1 N1 88.2(2) . .
N4 Co1 N1 92.2(2) 2_656 .
N3 Co1 N1 87.16(11) . .
N3 Co1 N1 98.65(11) 2_656 .
O1 Co1 N1 173.93(8) . 2_656
N4 Co1 N1 92.2(2) . 2_656
N4 Co1 N1 88.3(2) 2_656 2_656
N3 Co1 N1 98.65(11) . 2_656
N3 Co1 N1 87.16(11) 2_656 2_656
N1 Co1 N1 12.14(16) . 2_656
O2 O1 O2 102.4(4) . 2_656
O2 O1 Co1 128.8(2) . .
O2 O1 Co1 128.8(2) 2_656 .
O1 O2 O2 38.8(2) . 2_656
C(A1 N3 C(A2 105.02(13) . .
C(A1 N3 Co1 127.10(11) . .
C(A2 N3 Co1 127.86(11) . .
C(A4 N4 C(A3 105.42(13) . .
C(A4 N4 Co1 126.93(11) . .
C(A3 N4 Co1 127.63(11) . .
C17 N5 C6 131.02(19) . .
C17 N5 H5A 114.5 . .
C6 N5 H5A 114.5 . .
C22 N6 C12 126.64(17) . .
C22 N6 H6A 116.7 . .
C12 N6 H6A 116.7 . .
N3 C(A1 C(M2 125.76(15) . 2_656
N3 C(A1 C(B1 110.78(14) . .
C(M2 C(A1 C(B1 123.43(16) 2_656 .
N3 C(A2 C(M1 125.72(15) . .
N3 C(A2 C(B2 110.68(14) . .
C(M1 C(A2 C(B2 123.56(15) . .
N4 C(A3 C(M1 126.08(14) . .
N4 C(A3 C(B3 110.55(14) . .
C(M1 C(A3 C(B3 123.25(15) . .
N4 C(A4 C(M2 126.18(15) . .
N4 C(A4 C(B4 110.41(14) . .
C(M2 C(A4 C(B4 123.40(15) . .
C(B2 C(B1 C(A1 106.51(15) . .
C(B2 C(B1 H(BA 126.7 . .
C(A1 C(B1 H(BA 126.7 . .
C(B1 C(B2 C(A2 107.00(15) . .
C(B1 C(B2 H(BB 126.5 . .
C(A2 C(B2 H(BB 126.5 . .
C(B4 C(B3 C(A3 106.61(14) . .
C(B4 C(B3 H(BC 126.7 . .
C(A3 C(B3 H(BC 126.7 . .
C(B3 C(B4 C(A4 106.99(15) . .
C(B3 C(B4 H(BD 126.5 . .
C(A4 C(B4 H(BD 126.5 . .
C(A3 C(M1 C(A2 122.70(15) . .
C(A3 C(M1 C5 118.36(14) . .
C(A2 C(M1 C5 118.94(15) . .
C(A4 C(M2 C(A1 123.38(15) . 2_656
C(A4 C(M2 C11 118.25(15) . .
C(A1 C(M2 C11 118.38(15) 2_656 .
C10 C5 C6 119.10(16) . .
C10 C5 C(M1 120.31(16) . .
C6 C5 C(M1 120.57(15) . .
C7 C6 C5 120.12(19) . .
C7 C6 N5 123.31(19) . .
C5 C6 N5 116.56(15) . .
C8 C7 C6 119.3(2) . .
C8 C7 H7A 120.4 . .
C6 C7 H7A 120.4 . .
C9 C8 C7 121.24(18) . .
C9 C8 H8A 119.4 . .
C7 C8 H8A 119.4 . .
C8 C9 C10 119.6(2) . .
C8 C9 H9A 120.2 . .
C10 C9 H9A 120.2 . .
C5 C10 C9 120.7(2) . .
C5 C10 H10A 119.7 . .
C9 C10 H10A 119.7 . .
C16 C11 C12 118.66(17) . .
C16 C11 C(M2 120.16(17) . .
C12 C11 C(M2 121.17(16) . .
C11 C12 C13 120.1(2) . .
C11 C12 N6 118.47(16) . .
C13 C12 N6 121.48(19) . .
C14 C13 C12 119.9(2) . .
C14 C13 H13A 120.1 . .
C12 C13 H13A 120.1 . .
C15 C14 C13 120.6(2) . .
C15 C14 H14A 119.7 . .
C13 C14 H14A 119.7 . .
C14 C15 C16 119.7(2) . .
C14 C15 H15A 120.1 . .
C16 C15 H15A 120.1 . .
C15 C16 C11 121.0(2) . .
C15 C16 H16A 119.5 . .
C11 C16 H16A 119.5 . .
O3B C17 O3A 23.3(14) . .
O3B C17 N5 130.4(8) . .
O3A C17 N5 118.1(8) . .
O3B C17 C18B 103.1(11) . .
O3A C17 C18B 117.1(7) . .
N5 C17 C18B 124.6(3) . .
O3B C17 C18 117.4(11) . .
O3A C17 C18 130.6(7) . .
N5 C17 C18 110.6(2) . .
C18B C17 C18 14.29(6) . .
C21 C18 C19 109.5 . .
C21 C18 C20 109.5 . .
C19 C18 C20 109.5 . .
C21 C18 C17 116.72(15) . .
C19 C18 C17 105.27(16) . .
C20 C18 C17 106.20(17) . .
C18 C19 H19A 109.5 . .
C18 C19 H19B 109.5 . .
H19A C19 H19B 109.5 . .
C18 C19 H19C 109.5 . .
H19A C19 H19C 109.5 . .
H19B C19 H19C 109.5 . .
C18 C20 H20A 109.5 . .
C18 C20 H20B 109.5 . .
H20A C20 H20B 109.5 . .
C18 C20 H20C 109.5 . .
H20A C20 H20C 109.5 . .
H20B C20 H20C 109.5 . .
C18 C21 H21A 109.5 . .
C18 C21 H21B 109.5 . .
H21A C21 H21B 109.5 . .
C18 C21 H21C 109.5 . .
H21A C21 H21C 109.5 . .
H21B C21 H21C 109.5 . .
C17 C18B C21B 109.25(19) . .
C17 C18B C20B 112.8(2) . .
C21B C18B C20B 109.5 . .
C17 C18B C19B 106.3(2) . .
C21B C18B C19B 109.5 . .
C20B C18B C19B 109.5 . .
C18B C19B H19D 109.5 . .
C18B C19B H19E 109.5 . .
H19D C19B H19E 109.5 . .
C18B C19B H19F 109.5 . .
H19D C19B H19F 109.5 . .
H19E C19B H19F 109.5 . .
C18B C20B H20D 109.5 . .
C18B C20B H20E 109.5 . .
H20D C20B H20E 109.5 . .
C18B C20B H20F 109.5 . .
H20D C20B H20F 109.5 . .
H20E C20B H20F 109.5 . .
C18B C21B H21D 109.5 . .
C18B C21B H21E 109.5 . .
H21D C21B H21E 109.5 . .
C18B C21B H21F 109.5 . .
H21D C21B H21F 109.5 . .
H21E C21B H21F 109.5 . .
O4A C22 O4B 26.8(5) . .
O4A C22 N6 116.3(4) . .
O4B C22 N6 128.4(12) . .
O4A C22 C23 125.9(3) . .
O4B C22 C23 111.1(15) . .
N6 C22 C23 117.38(18) . .
O4A C22 C23B 118.1(5) . .
O4B C22 C23B 108.8(14) . .
N6 C22 C23B 122.4(4) . .
C23 C22 C23B 13.0(4) . .
C22 C23 C24 106.33(18) . .
C22 C23 C26 106.38(18) . .
C24 C23 C26 109.5 . .
C22 C23 C25 115.55(19) . .
C24 C23 C25 109.5 . .
C26 C23 C25 109.5 . .
C23 C25 H25A 109.5 . .
C23 C25 H25B 109.5 . .
H25A C25 H25B 109.5 . .
C23 C25 H25C 109.5 . .
H25A C25 H25C 109.5 . .
H25B C25 H25C 109.5 . .
C23 C24 H24A 109.5 . .
C23 C24 H24B 109.5 . .
H24A C24 H24B 109.5 . .
C23 C24 H24C 109.5 . .
H24A C24 H24C 109.5 . .
H24B C24 H24C 109.5 . .
C23 C26 H26A 109.5 . .
C23 C26 H26B 109.5 . .
H26A C26 H26B 109.5 . .
C23 C26 H26C 109.5 . .
H26A C26 H26C 109.5 . .
H26B C26 H26C 109.5 . .
C25B C23B C24B 109.5 . .
C25B C23B C26B 109.5 . .
C24B C23B C26B 109.5 . .
C25B C23B C22 103.1(10) . .
C24B C23B C22 113.1(8) . .
C26B C23B C22 112.0(7) . .
C23B C25B H25D 109.5 . .
C23B C25B H25E 109.5 . .
H25D C25B H25E 109.5 . .
C23B C25B H25F 109.5 . .
H25D C25B H25F 109.5 . .
H25E C25B H25F 109.5 . .
C23B C24B H24D 109.5 . .
C23B C24B H24E 109.5 . .
H24D C24B H24E 109.5 . .
C23B C24B H24F 109.5 . .
H24D C24B H24F 109.5 . .
H24E C24B H24F 109.5 . .
C23B C26B H26D 109.5 . .
C23B C26B H26E 109.5 . .
H26D C26B H26E 109.5 . .
C23B C26B H26F 109.5 . .
H26D C26B H26F 109.5 . .
H26E C26B H26F 109.5 . .
C1 N1 C3 105.1(3) . .
C1 N1 Co1 132.4(2) . .
C3 N1 Co1 122.5(2) . .
N1 C1 N2 108.8(6) . .
N1 C1 C4 128.8(3) . .
N2 C1 C4 122.4(6) . .
C2 N2 C1 109.9(6) . .
C2 N2 H2A 125.0 . .
C1 N2 H2A 125.0 . .
N2 C2 C3 106.0(3) . .
N2 C2 H2B 127.0 . .
C3 C2 H2B 127.0 . .
C2 C3 N1 110.1(3) . .
C2 C3 H3A 124.9 . .
N1 C3 H3A 124.9 . .
C1 C4 H4A 109.5 . .
C1 C4 H4B 109.5 . .
H4A C4 H4B 109.5 . .
C1 C4 H4C 109.5 . .
H4A C4 H4C 109.5 . .
H4B C4 H4C 109.5 . .
O1S C1S C1S 121.6(2) . 2_656
O2S C2S C3S 108.3(10) . .
O2S C2S C2S 134.6(16) . 2_655
C3S C2S C2S 49.0(7) . 2_655
C2S C3S C2S 82.0(14) 2_655 .

loop_
_geom_bond_atom_site_label_1
_geom_bond_atom_site_label_2
_geom_bond_distance
_geom_bond_site_symmetry_2
Co1 O1 1.902(2) .
Co1 N4 1.9836(13) .
Co1 N4 1.9836(13) 2_656
Co1 N3 1.9863(14) .
Co1 N3 1.9863(14) 2_656
Co1 N1 2.078(2) .
Co1 N1 2.078(2) 2_656
O1 O2 1.110(4) .
O1 O2 1.111(4) 2_656
O2 O2 1.731(7) 2_656
N3 C(A1 1.376(2) .
N3 C(A2 1.378(2) .
N4 C(A4 1.374(2) .
N4 C(A3 1.3775(19) .
N5 C17 1.348(3) .
N5 C6 1.414(3) .
N5 H5A 0.8800 .
N6 C22 1.361(3) .
N6 C12 1.413(3) .
N6 H6A 0.8800 .
C(A1 C(M2 1.392(2) 2_656
C(A1 C(B1 1.446(2) .
C(A2 C(M1 1.392(2) .
C(A2 C(B2 1.441(2) .
C(A3 C(M1 1.390(2) .
C(A3 C(B3 1.445(2) .
C(A4 C(M2 1.391(2) .
C(A4 C(B4 1.445(2) .
C(B1 C(B2 1.353(2) .
C(B1 H(BA 0.9500 .
C(B2 H(BB 0.9500 .
C(B3 C(B4 1.353(3) .
C(B3 H(BC 0.9500 .
C(B4 H(BD 0.9500 .
C(M1 C5 1.498(2) .
C(M2 C(A1 1.392(2) 2_656
C(M2 C11 1.496(2) .
C5 C10 1.394(2) .
C5 C6 1.402(2) .
C6 C7 1.402(2) .
C7 C8 1.391(4) .
C7 H7A 0.9500 .
C8 C9 1.373(4) .
C8 H8A 0.9500 .
C9 C10 1.397(3) .
C9 H9A 0.9500 .
C10 H10A 0.9500 .
C11 C16 1.393(3) .
C11 C12 1.394(3) .
C12 C13 1.402(3) .
C13 C14 1.380(4) .
C13 H13A 0.9500 .
C14 C15 1.374(4) .
C14 H14A 0.9500 .
C15 C16 1.389(3) .
C15 H15A 0.9500 .
C16 H16A 0.9500 .
C17 O3B 1.122(13) .
C17 O3A 1.304(12) .
C17 C18B 1.364(4) .
C17 C18 1.663(4) .
C18 C21 1.5069 .
C18 C19 1.5069 .
C18 C20 1.5070 .
C19 H19A 0.9800 .
C19 H19B 0.9800 .
C19 H19C 0.9800 .
C20 H20A 0.9800 .
C20 H20B 0.9800 .
C20 H20C 0.9800 .
C21 H21A 0.9800 .
C21 H21B 0.9800 .
C21 H21C 0.9800 .
C18B C21B 1.5069 .
C18B C20B 1.5069 .
C18B C19B 1.5069 .
C19B H19D 0.9800 .
C19B H19E 0.9800 .
C19B H19F 0.9800 .
C20B H20D 0.9800 .
C20B H20E 0.9800 .
C20B H20F 0.9800 .
C21B H21D 0.9800 .
C21B H21E 0.9800 .
C21B H21F 0.9800 .
C22 O4A 1.197(8) .
C22 O4B 1.298(7) .
C22 C23 1.507(3) .
C22 C23B 1.634(8) .
C23 C24 1.5068 .
C23 C26 1.5070 .
C23 C25 1.5073 .
C25 H25A 0.9800 .
C25 H25B 0.9800 .
C25 H25C 0.9800 .
C24 H24A 0.9800 .
C24 H24B 0.9800 .
C24 H24C 0.9800 .
C26 H26A 0.9800 .
C26 H26B 0.9800 .
C26 H26C 0.9800 .
C23B C25B 1.5070 .
C23B C24B 1.5070 .
C23B C26B 1.5071 .
C25B H25D 0.9800 .
C25B H25E 0.9800 .
C25B H25F 0.9800 .
C24B H24D 0.9800 .
C24B H24E 0.9800 .
C24B H24F 0.9800 .
C26B H26D 0.9800 .
C26B H26E 0.9800 .
C26B H26F 0.9800 .
N1 C1 1.341(4) .
N1 C3 1.396(4) .
C1 N2 1.361(7) .
C1 C4 1.486(5) .
N2 C2 1.336(14) .
N2 H2A 0.8800 .
C2 C3 1.347(5) .
C2 H2B 0.9500 .
C3 H3A 0.9500 .
C4 H4A 0.9800 .
C4 H4B 0.9800 .
C4 H4C 0.9800 .
O1S C1S 1.345(5) .
C1S C1S 1.525(7) 2_656
C2S O2S 1.213(12) .
C2S C3S 1.222(13) .
C2S C2S 1.60(2) 2_655
C3S C2S 1.222(13) 2_655
